data_4327458
loop_
_publ_author_name
'Macarena Poyatos'
'Mercedes Sana\'u'
'Eduardo Peris'

_publ_section_title
;
 New Rh(I) and Rh(III) Bisimidazol-2-ylidene Complexes: Synthesis,
 Reactivity, and Molecular Structures
;
_journal_name_full 'Inorganic Chemistry'
_journal_page_first 2572
_journal_page_last 2576
_journal_paper_doi 10.1021/ic026212+
_journal_volume 42
_journal_year 2003
_chemical_formula_sum 'C25 H36 I2 N4 Rh2'
_chemical_formula_weight 852.20
_chemical_name_systematic
;
  ?
;
_space_group_IT_number 61
_symmetry_cell_setting orthorhombic
_symmetry_space_group_name_Hall '-P 2ac 2ab'
_symmetry_space_group_name_H-M 'P b c a'
_atom_sites_solution_hydrogens geom
_atom_sites_solution_primary direct
_atom_sites_solution_secondary difmap
_audit_creation_method SHELXL-97
_cell_angle_alpha 90.00
_cell_angle_beta 90.00
_cell_angle_gamma 90.00
_cell_formula_units_Z 8
_cell_length_a 14.208(4)
_cell_length_b 16.727(5)
_cell_length_c 24.192(7)
_cell_measurement_temperature 293(2)
_cell_volume 5749(3)
_computing_structure_refinement 'SHELXL-97 (Sheldrick, 1997)'
_computing_structure_solution 'SHELXS-97 (Sheldrick, 1990)'
_diffrn_ambient_temperature 293(2)
_diffrn_measured_fraction_theta_full 0.991
_diffrn_measured_fraction_theta_max 0.991
_diffrn_radiation_monochromator graphite
_diffrn_radiation_source 'fine-focus sealed tube'
_diffrn_radiation_type MoK\a
_diffrn_radiation_wavelength 0.71073
_diffrn_reflns_av_R_equivalents 0.0548
_diffrn_reflns_av_sigmaI/netI 0.0441
_diffrn_reflns_limit_h_max 20
_diffrn_reflns_limit_h_min -19
_diffrn_reflns_limit_k_max 23
_diffrn_reflns_limit_k_min -13
_diffrn_reflns_limit_l_max 31
_diffrn_reflns_limit_l_min -34
_diffrn_reflns_number 45970
_diffrn_reflns_theta_full 30.54
_diffrn_reflns_theta_max 30.54
_diffrn_reflns_theta_min 1.68
_exptl_absorpt_coefficient_mu 3.316
_exptl_crystal_density_diffrn 1.969
_exptl_crystal_F_000 3280
_refine_diff_density_max 0.842
_refine_diff_density_min -0.750
_refine_diff_density_rms 0.112
_refine_ls_extinction_method none
_refine_ls_goodness_of_fit_ref 0.996
_refine_ls_hydrogen_treatment mixed
_refine_ls_matrix_type full
_refine_ls_number_parameters 300
_refine_ls_number_reflns 8713
_refine_ls_number_restraints 0
_refine_ls_restrained_S_all 0.996
_refine_ls_R_factor_all 0.0737
_refine_ls_R_factor_gt 0.0340
_refine_ls_shift/su_max 0.149
_refine_ls_shift/su_mean 0.002
_refine_ls_structure_factor_coef Fsqd
_refine_ls_weighting_details 'calc w=1/[\s^2^(Fo^2^)+(0.0346P)^2^+3.7225P] where P=(Fo^2^+2Fc^2^)/3'
_refine_ls_weighting_scheme calc
_refine_ls_wR_factor_gt 0.0711
_refine_ls_wR_factor_ref 0.0835
_reflns_number_gt 5627
_reflns_number_total 8713
_reflns_threshold_expression >2sigma(I)
_cod_data_source_file ic0262122B_2.cif
_cod_data_source_block Compound2
_cod_depositor_comments
;
The following automatic conversions were performed:

'_symmetry_cell_setting' tag value 'Orthorombic' was replaced with
'orthorhombic' value as specified in the replacement file
'/home/robertas/cod-tools/perl-scripts/inputs/replacement_values.lst'.

Automatic conversion script
Id: cif_fix_values 3143 2015-03-26 13:38:13Z robertas 
;
_cod_database_code 4327458

loop_
_symmetry_equiv_pos_as_xyz
'x, y, z'
'-x+1/2, -y, z+1/2'
'-x, y+1/2, -z+1/2'
'x+1/2, -y+1/2, -z'
'-x, -y, -z'
'x-1/2, y, -z-1/2'
'x, -y-1/2, z-1/2'
'-x-1/2, y-1/2, z'

loop_
_atom_site_label
_atom_site_type_symbol
_atom_site_fract_x
_atom_site_fract_y
_atom_site_fract_z
_atom_site_U_iso_or_equiv
_atom_site_adp_type
_atom_site_occupancy
_atom_site_symmetry_multiplicity
_atom_site_calc_flag
_atom_site_refinement_flags
Rh1 Rh 0.46034(2) 0.091895(18) 0.272428(11) 0.03641(8) Uani 1 1 d .
I1 I 0.568895(19) 0.181873(17) 0.207128(11) 0.04969(8) Uani 1 1 d .
N1 N 0.5384(2) 0.18261(19) 0.37134(13) 0.0420(7) Uani 1 1 d .
C1 C 0.5219(3) 0.2462(3) 0.40656(18) 0.0555(11) Uani 1 1 d .
H1 H 0.5584 0.2620 0.4366 0.067 Uiso 1 1 calc R
Rh2 Rh 0.75177(2) 0.080154(17) 0.486720(12) 0.03750(8) Uani 1 1 d .
I2 I 0.67933(2) 0.203334(18) 0.541870(12) 0.05621(9) Uani 1 1 d .
N2 N 0.4125(2) 0.2372(2) 0.34309(14) 0.0462(8) Uani 1 1 d .
C2 C 0.4423(3) 0.2805(3) 0.3883(2) 0.0635(13) Uani 1 1 d .
H2 H 0.4127 0.3251 0.4034 0.076 Uiso 1 1 calc R
N3 N 0.7056(2) 0.16490(18) 0.37902(12) 0.0376(7) Uani 1 1 d .
C3 C 0.4714(2) 0.1761(2) 0.33157(15) 0.0374(8) Uani 1 1 d .
N4 N 0.8434(2) 0.19837(18) 0.40604(12) 0.0373(7) Uani 1 1 d .
C4 C 0.3279(3) 0.2555(3) 0.3112(2) 0.0634(13) Uani 1 1 d .
H4A H 0.3189 0.2152 0.2834 0.095 Uiso 1 1 calc R
H4B H 0.3349 0.3067 0.2938 0.095 Uiso 1 1 calc R
H5C H 0.2743 0.2564 0.3353 0.095 Uiso 1 1 calc R
C5 C 0.7409(3) 0.2181(2) 0.33966(16) 0.0452(9) Uani 1 1 d .
H5 H 0.7107 0.2357 0.3078 0.054 Uiso 1 1 calc R
C6 C 0.8262(3) 0.2387(3) 0.35674(16) 0.0463(9) Uani 1 1 d .
H6 H 0.8671 0.2737 0.3390 0.056 Uiso 1 1 calc R
C7 C 0.7690(2) 0.1527(2) 0.42056(14) 0.0347(8) Uani 1 1 d .
C8 C 0.9290(3) 0.2069(3) 0.43887(18) 0.0526(10) Uani 1 1 d .
H8A H 0.9234 0.1759 0.4721 0.079 Uiso 1 1 calc R
H8B H 0.9380 0.2622 0.4482 0.079 Uiso 1 1 calc R
H8C H 0.9820 0.1883 0.4179 0.079 Uiso 1 1 calc R
C10 C 0.6154(2) 0.1257(2) 0.37678(16) 0.0435(9) Uani 1 1 d .
H10A H 0.6065 0.0946 0.4102 0.052 Uiso 1 1 calc R
H10B H 0.6143 0.0893 0.3456 0.052 Uiso 1 1 calc R
C11 C 0.3490(3) 0.0365(3) 0.31580(17) 0.0523(11) Uani 1 1 d .
H11 H 0.3190 0.0708 0.3435 0.063 Uiso 1 1 calc R
C12 C 0.4343(3) 0.0040(3) 0.33250(17) 0.0538(11) Uani 1 1 d .
H12 H 0.4528 0.0205 0.3698 0.065 Uiso 1 1 calc R
C13 C 0.4728(5) -0.0757(3) 0.3163(3) 0.0886(18) Uani 1 1 d .
H13A H 0.5320 -0.0836 0.3355 0.106 Uiso 1 1 calc R
H13B H 0.4296 -0.1166 0.3290 0.106 Uiso 1 1 calc R
C14 C 0.4890(8) -0.0875(4) 0.2573(3) 0.147(4) Uani 1 1 d .
H14A H 0.4437 -0.1265 0.2441 0.177 Uiso 1 1 calc R
H14B H 0.5511 -0.1107 0.2527 0.177 Uiso 1 1 calc R
C15 C 0.4828(5) -0.0156(3) 0.2209(2) 0.0804(18) Uani 1 1 d .
H15 H 0.5345 -0.0106 0.1944 0.097 Uiso 1 1 calc R
C16 C 0.4005(4) 0.0209(4) 0.2044(2) 0.0769(16) Uani 1 1 d .
H16 H 0.4040 0.0468 0.1681 0.092 Uiso 1 1 calc R
C17 C 0.3025(5) -0.0056(6) 0.2209(3) 0.138(4) Uani 1 1 d .
H17A H 0.2577 0.0292 0.2026 0.166 Uiso 1 1 calc R
H17B H 0.2928 -0.0591 0.2066 0.166 Uiso 1 1 calc R
C18 C 0.2805(4) -0.0064(4) 0.2783(2) 0.0829(17) Uani 1 1 d .
H18A H 0.2763 -0.0617 0.2903 0.099 Uiso 1 1 calc R
H18 H 0.2188 0.0173 0.2832 0.099 Uiso 1 1 calc R
C21 C 0.7753(4) 0.0143(3) 0.56443(19) 0.0674(14) Uani 1 1 d .
H21 H 0.7719 0.0478 0.5976 0.081 Uiso 1 1 calc R
C22 C 0.8668(5) -0.0326(4) 0.5594(2) 0.0928(19) Uani 1 1 d .
H22A H 0.9186 0.0011 0.5711 0.111 Uiso 1 1 calc R
H22B H 0.8643 -0.0782 0.5841 0.111 Uiso 1 1 calc R
C23 C 0.8855(4) -0.0616(3) 0.5018(2) 0.0738(15) Uani 1 1 d .
H23A H 0.8595 -0.1150 0.4980 0.089 Uiso 1 1 calc R
H23B H 0.9530 -0.0656 0.4965 0.089 Uiso 1 1 calc R
C24 C 0.8451(3) -0.0092(3) 0.45627(18) 0.0535(11) Uani 1 1 d .
H24 H 0.8915 0.0101 0.4294 0.064 Uiso 1 1 calc R
C25 C 0.7550(3) -0.0212(3) 0.43474(19) 0.0573(11) Uani 1 1 d .
H25 H 0.7498 -0.0083 0.3953 0.069 Uiso 1 1 calc R
C26 C 0.6851(4) -0.0834(3) 0.4540(3) 0.0841(17) Uani 1 1 d .
H26A H 0.6250 -0.0729 0.4364 0.101 Uiso 1 1 calc R
H26B H 0.7064 -0.1355 0.4417 0.101 Uiso 1 1 calc R
C27 C 0.6710(5) -0.0859(3) 0.5143(3) 0.099(2) Uani 1 1 d .
H27A H 0.7122 -0.1265 0.5298 0.118 Uiso 1 1 calc R
H27B H 0.6067 -0.1021 0.5217 0.118 Uiso 1 1 calc R
C28 C 0.6898(4) -0.0068(3) 0.5438(2) 0.0719(15) Uani 1 1 d .
H28 H 0.6363 0.0136 0.5651 0.086 Uiso 1 1 calc R

loop_
_atom_site_aniso_label
_atom_site_aniso_U_11
_atom_site_aniso_U_22
_atom_site_aniso_U_33
_atom_site_aniso_U_23
_atom_site_aniso_U_13
_atom_site_aniso_U_12
Rh1 0.03525(14) 0.04439(17) 0.02958(14) 0.00151(12) 0.00060(11) -0.00377(12)
I1 0.04617(15) 0.06038(18) 0.04250(15) 0.00965(12) 0.00559(11) -0.00697(12)
N1 0.0308(15) 0.053(2) 0.0419(18) -0.0089(14) -0.0039(13) 0.0038(14)
C1 0.046(2) 0.069(3) 0.051(3) -0.022(2) -0.0105(19) 0.002(2)
Rh2 0.04239(16) 0.03923(16) 0.03087(14) 0.00402(11) 0.00343(12) 0.00374(12)
I2 0.06502(19) 0.05604(18) 0.04758(16) -0.00893(12) 0.00377(13) 0.01407(14)
N2 0.0338(16) 0.058(2) 0.0464(19) -0.0085(16) -0.0023(14) 0.0071(15)
C2 0.049(3) 0.078(3) 0.064(3) -0.029(3) -0.001(2) 0.013(2)
N3 0.0304(15) 0.0493(19) 0.0332(16) 0.0032(13) -0.0032(12) 0.0010(13)
C3 0.0289(17) 0.047(2) 0.0367(19) 0.0022(16) 0.0010(15) -0.0025(15)
N4 0.0287(14) 0.0468(18) 0.0364(16) 0.0054(13) -0.0034(12) 0.0015(13)
C4 0.039(2) 0.081(3) 0.070(3) -0.003(3) -0.012(2) 0.017(2)
C5 0.042(2) 0.058(3) 0.035(2) 0.0138(17) -0.0028(17) 0.0036(18)
C6 0.043(2) 0.059(3) 0.037(2) 0.0143(18) 0.0060(17) -0.0013(19)
C7 0.0295(17) 0.041(2) 0.0336(18) 0.0004(14) -0.0003(14) 0.0067(14)
C8 0.036(2) 0.070(3) 0.052(2) 0.003(2) -0.0089(18) -0.0024(19)
C10 0.0329(19) 0.051(2) 0.046(2) 0.0005(17) -0.0039(16) 0.0001(17)
C11 0.046(2) 0.067(3) 0.043(2) 0.005(2) 0.0083(19) -0.020(2)
C12 0.064(3) 0.060(3) 0.038(2) 0.0135(19) 0.002(2) -0.015(2)
C13 0.119(5) 0.064(4) 0.083(4) 0.016(3) -0.024(4) 0.003(3)
C14 0.252(11) 0.050(4) 0.140(7) 0.016(4) 0.085(7) 0.022(5)
C15 0.126(5) 0.054(3) 0.062(3) -0.022(2) 0.033(3) -0.017(3)
C16 0.098(4) 0.090(4) 0.042(3) -0.015(3) -0.002(3) -0.034(4)
C17 0.111(6) 0.226(10) 0.079(5) -0.018(5) -0.013(4) -0.102(6)
C18 0.060(3) 0.110(5) 0.079(4) 0.006(3) -0.012(3) -0.036(3)
C21 0.099(4) 0.066(3) 0.037(2) 0.020(2) 0.011(2) 0.007(3)
C22 0.112(5) 0.097(4) 0.070(4) 0.036(3) -0.008(3) 0.039(4)
C23 0.074(3) 0.062(3) 0.085(4) 0.022(3) 0.007(3) 0.024(3)
C24 0.063(3) 0.049(2) 0.049(2) 0.0095(19) 0.014(2) 0.020(2)
C25 0.080(3) 0.042(2) 0.049(3) -0.0112(19) 0.006(2) 0.011(2)
C26 0.099(4) 0.058(3) 0.096(5) -0.013(3) 0.001(3) -0.014(3)
C27 0.116(5) 0.065(4) 0.115(6) 0.015(3) 0.035(4) -0.021(3)
C28 0.098(4) 0.054(3) 0.064(3) 0.015(2) 0.035(3) -0.006(3)

loop_
_atom_type_symbol
_atom_type_description
_atom_type_scat_dispersion_real
_atom_type_scat_dispersion_imag
_atom_type_scat_source
C C 0.0033 0.0016 'International Tables Vol C Tables 4.2.6.8 and 6.1.1.4'
H H 0.0000 0.0000 'International Tables Vol C Tables 4.2.6.8 and 6.1.1.4'
N N 0.0061 0.0033 'International Tables Vol C Tables 4.2.6.8 and 6.1.1.4'
Rh Rh -1.1178 0.9187 'International Tables Vol C Tables 4.2.6.8 and 6.1.1.4'
I I -0.4742 1.8119 'International Tables Vol C Tables 4.2.6.8 and 6.1.1.4'

loop_
_geom_angle_atom_site_label_1
_geom_angle_atom_site_label_2
_geom_angle_atom_site_label_3
_geom_angle
C3 Rh1 C12 90.68(16)
C3 Rh1 C11 90.71(16)
C12 Rh1 C11 38.48(16)
C3 Rh1 C16 159.9(2)
C12 Rh1 C16 94.1(2)
C11 Rh1 C16 81.10(19)
C3 Rh1 C15 163.4(2)
C12 Rh1 C15 81.17(19)
C11 Rh1 C15 91.8(2)
C16 Rh1 C15 36.4(2)
C3 Rh1 I1 88.90(10)
C12 Rh1 I1 154.86(12)
C11 Rh1 I1 166.65(12)
C16 Rh1 I1 94.88(14)
C15 Rh1 I1 92.38(14)
C3 Rh1 Rh2 54.36(10)
C12 Rh1 Rh2 63.18(12)
C11 Rh1 Rh2 93.80(12)
C16 Rh1 Rh2 144.02(18)
C15 Rh1 Rh2 109.05(19)
I1 Rh1 Rh2 96.80(2)
C3 N1 C1 112.3(3)
C3 N1 C10 122.6(3)
C1 N1 C10 125.1(3)
C2 C1 N1 105.6(4)
C7 Rh2 C25 90.44(16)
C7 Rh2 C24 94.12(15)
C25 Rh2 C24 38.43(17)
C7 Rh2 C28 161.0(2)
C25 Rh2 C28 81.43(19)
C24 Rh2 C28 90.11(18)
C7 Rh2 C21 162.92(18)
C25 Rh2 C21 95.92(19)
C24 Rh2 C21 81.35(18)
C28 Rh2 C21 36.03(19)
C7 Rh2 I2 88.81(10)
C25 Rh2 I2 158.22(13)
C24 Rh2 I2 163.24(13)
C28 Rh2 I2 92.45(14)
C21 Rh2 I2 91.05(14)
C7 Rh2 Rh1 55.94(10)
C25 Rh2 Rh1 64.68(13)
C24 Rh2 Rh1 97.99(13)
C28 Rh2 Rh1 105.17(17)
C21 Rh2 Rh1 140.85(16)
I2 Rh2 Rh1 97.315(17)
C3 N2 C2 111.8(3)
C3 N2 C4 124.0(3)
C2 N2 C4 124.2(4)
C1 C2 N2 107.2(4)
C7 N3 C5 111.1(3)
C7 N3 C10 123.1(3)
C5 N3 C10 125.7(3)
N2 C3 N1 103.2(3)
N2 C3 Rh1 128.9(3)
N1 C3 Rh1 127.9(3)
C7 N4 C6 111.1(3)
C7 N4 C8 124.5(3)
C6 N4 C8 124.4(3)
C6 C5 N3 106.3(3)
C5 C6 N4 107.6(3)
N4 C7 N3 103.9(3)
N4 C7 Rh2 129.8(2)
N3 C7 Rh2 126.3(3)
N3 C10 N1 112.0(3)
C12 C11 C18 123.4(5)
C12 C11 Rh1 70.3(2)
C18 C11 Rh1 113.1(3)
C11 C12 C13 126.4(5)
C11 C12 Rh1 71.3(2)
C13 C12 Rh1 112.2(3)
C14 C13 C12 115.8(5)
C13 C14 C15 117.2(5)
C16 C15 C14 125.3(7)
C16 C15 Rh1 71.4(3)
C14 C15 Rh1 109.4(4)
C15 C16 C17 125.0(6)
C15 C16 Rh1 72.2(3)
C17 C16 Rh1 108.5(4)
C18 C17 C16 117.5(5)
C17 C18 C11 116.0(4)
C28 C21 C22 126.8(5)
C28 C21 Rh2 71.4(3)
C22 C21 Rh2 108.6(3)
C23 C22 C21 113.1(4)
C22 C23 C24 114.8(4)
C25 C24 C23 122.2(4)
C25 C24 Rh2 70.1(2)
C23 C24 Rh2 112.9(3)
C24 C25 C26 125.9(5)
C24 C25 Rh2 71.5(2)
C26 C25 Rh2 110.8(3)
C27 C26 C25 114.5(5)
C26 C27 C28 114.5(4)
C21 C28 C27 123.6(5)
C21 C28 Rh2 72.5(3)
C27 C28 Rh2 110.5(4)

loop_
_geom_bond_atom_site_label_1
_geom_bond_atom_site_label_2
_geom_bond_distance
Rh1 C3 2.014(4)
Rh1 C12 2.100(4)
Rh1 C11 2.112(4)
Rh1 C16 2.200(5)
Rh1 C15 2.210(5)
Rh1 I1 2.6720(6)
Rh1 Rh2 6.6376(14)
N1 C3 1.358(4)
N1 C1 1.383(5)
N1 C10 1.455(5)
C1 C2 1.343(6)
Rh2 C7 2.023(4)
Rh2 C25 2.112(4)
Rh2 C24 2.130(4)
Rh2 C28 2.191(4)
Rh2 C21 2.205(4)
Rh2 I2 2.6618(6)
N2 C3 1.350(5)
N2 C2 1.379(5)
N2 C4 1.461(5)
N3 C7 1.365(4)
N3 C5 1.397(5)
N3 C10 1.441(4)
N4 C7 1.350(4)
N4 C6 1.392(5)
N4 C8 1.460(5)
C5 C6 1.325(5)
C11 C12 1.388(6)
C11 C18 1.511(6)
C12 C13 1.494(7)
C13 C14 1.459(9)
C14 C15 1.494(8)
C15 C16 1.378(8)
C16 C17 1.514(8)
C17 C18 1.424(8)
C21 C28 1.360(7)
C21 C22 1.522(7)
C22 C23 1.500(8)
C23 C24 1.519(6)
C24 C25 1.396(6)
C25 C26 1.511(7)
C26 C27 1.474(8)
C27 C28 1.527(8)
